data_2009306
loop_
_publ_author_name
'Pay G\'omez, Cesar'
'Eriksson, Lars'

_publ_section_title
;
 Heteropoly blue Rb~4.4~[H~0.6~V~0.6~Mo~12~O~40~]
;
_journal_issue 12
_journal_name_full 'Acta Crystallographica Section C'
_journal_page_first 1974
_journal_page_last 1976
_journal_paper_doi 10.1107/S0108270199011208
_journal_volume 55
_journal_year 1999
_chemical_formula_iupac 'Rb4.4 [H0.6 V0.6 Mo12 O40] , 14H2 O'
_chemical_formula_sum 'H29.89 Mo12 O54.95 Rb4.361 V0.616'
_chemical_formula_weight 2464.72
_chemical_name_systematic
;
rubidium tetracontaoxo(hydro)(dodecamolybdo)vanadate tetradecahydrate
;
_space_group_IT_number 225
_symmetry_cell_setting cubic
_symmetry_space_group_name_Hall '-F 4 2 3'
_symmetry_space_group_name_H-M 'F m -3 m'
_audit_creation_method SHELXL-97
_cell_angle_alpha 90.00
_cell_angle_beta 90.00
_cell_angle_gamma 90.00
_cell_formula_units_Z 8
_cell_length_a 22.294(2)
_cell_length_b 22.294(2)
_cell_length_c 22.294(2)
_cell_measurement_reflns_used 989
_cell_measurement_temperature 293(2)
_cell_measurement_theta_max 25.70
_cell_measurement_theta_min 2.58
_cell_volume 11080.6(17)
_computing_cell_refinement 'PIRUM version 930101 (Werner, 1969)'
_computing_data_collection 'EXPOSE (Stoe, 1997)'
_computing_data_reduction 'INTEGRATE (Stoe, 1997)'
_computing_molecular_graphics 'DIAMOND (Bergerhoff, 1996)'
_computing_structure_refinement 'SHELXL97 (Sheldrick, 1997)'
_computing_structure_solution 'SHELXS97 (Sheldrick, 1990)'
_diffrn_ambient_temperature 293(2)
_diffrn_detector_area_resol_mean 6.7
_diffrn_measured_fraction_theta_full 0.992
_diffrn_measured_fraction_theta_max 0.992
_diffrn_measurement_device_type 'Stoe IPDS'
_diffrn_measurement_method 'area detector'
_diffrn_radiation_monochromator graphite
_diffrn_radiation_source 'fine-focus sealed tube'
_diffrn_radiation_type MoK\a
_diffrn_radiation_wavelength 0.71073
_diffrn_reflns_av_R_equivalents 0.056
_diffrn_reflns_av_sigmaI/netI 0.019
_diffrn_reflns_limit_h_max 15
_diffrn_reflns_limit_h_min -19
_diffrn_reflns_limit_k_max 19
_diffrn_reflns_limit_k_min -13
_diffrn_reflns_limit_l_max 27
_diffrn_reflns_limit_l_min 2
_diffrn_reflns_number 6882
_diffrn_reflns_theta_full 25.77
_diffrn_reflns_theta_max 25.77
_diffrn_reflns_theta_min 2.58
_diffrn_standards_decay_% <1
_exptl_absorpt_coefficient_mu 6.64
_exptl_absorpt_correction_T_max 0.362
_exptl_absorpt_correction_T_min 0.295
_exptl_absorpt_correction_type numerical
_exptl_absorpt_process_details '(XRED; Stoe, 1997)'
_exptl_crystal_colour black
_exptl_crystal_density_diffrn 2.955
_exptl_crystal_density_method 'not measured'
_exptl_crystal_description 'cubic prism'
_exptl_crystal_F_000 9295
_exptl_crystal_size_max 0.18
_exptl_crystal_size_mid 0.17
_exptl_crystal_size_min 0.15
_refine_diff_density_max 1.733
_refine_diff_density_min -0.845
_refine_ls_extinction_method none
_refine_ls_goodness_of_fit_ref 1.154
_refine_ls_hydrogen_treatment 'H atom not located'
_refine_ls_matrix_type full
_refine_ls_number_parameters 50
_refine_ls_number_reflns 591
_refine_ls_number_restraints 14
_refine_ls_restrained_S_all 1.144
_refine_ls_R_factor_all 0.065
_refine_ls_R_factor_gt 0.054
_refine_ls_shift/su_max <0.001
_refine_ls_shift/su_mean 0.000
_refine_ls_structure_factor_coef Fsqd
_refine_ls_weighting_details 'calc w = 1/[\s^2^(Fo^2^)+(0.1209P)^2^+188.5222P] where P=(Fo^2^+2Fc^2^)/3'
_refine_ls_weighting_scheme calc
_refine_ls_wR_factor_ref 0.186
_reflns_number_gt 479
_reflns_number_total 591
_reflns_threshold_expression I>2\s(I)
_cod_data_source_file os1070.cif
_cod_data_source_block sv
_cod_original_cell_volume 11080.1(19)
_cod_database_code 2009306

loop_
_symmetry_equiv_pos_as_xyz
'x, y, z'
'-x, -y, z'
'-x, y, -z'
'x, -y, -z'
'z, x, y'
'z, -x, -y'
'-z, -x, y'
'-z, x, -y'
'y, z, x'
'-y, z, -x'
'y, -z, -x'
'-y, -z, x'
'y, x, -z'
'-y, -x, -z'
'y, -x, z'
'-y, x, z'
'x, z, -y'
'-x, z, y'
'-x, -z, -y'
'x, -z, y'
'z, y, -x'
'z, -y, x'
'-z, y, x'
'-z, -y, -x'
'x, y+1/2, z+1/2'
'-x, -y+1/2, z+1/2'
'-x, y+1/2, -z+1/2'
'x, -y+1/2, -z+1/2'
'z, x+1/2, y+1/2'
'z, -x+1/2, -y+1/2'
'-z, -x+1/2, y+1/2'
'-z, x+1/2, -y+1/2'
'y, z+1/2, x+1/2'
'-y, z+1/2, -x+1/2'
'y, -z+1/2, -x+1/2'
'-y, -z+1/2, x+1/2'
'y, x+1/2, -z+1/2'
'-y, -x+1/2, -z+1/2'
'y, -x+1/2, z+1/2'
'-y, x+1/2, z+1/2'
'x, z+1/2, -y+1/2'
'-x, z+1/2, y+1/2'
'-x, -z+1/2, -y+1/2'
'x, -z+1/2, y+1/2'
'z, y+1/2, -x+1/2'
'z, -y+1/2, x+1/2'
'-z, y+1/2, x+1/2'
'-z, -y+1/2, -x+1/2'
'x+1/2, y, z+1/2'
'-x+1/2, -y, z+1/2'
'-x+1/2, y, -z+1/2'
'x+1/2, -y, -z+1/2'
'z+1/2, x, y+1/2'
'z+1/2, -x, -y+1/2'
'-z+1/2, -x, y+1/2'
'-z+1/2, x, -y+1/2'
'y+1/2, z, x+1/2'
'-y+1/2, z, -x+1/2'
'y+1/2, -z, -x+1/2'
'-y+1/2, -z, x+1/2'
'y+1/2, x, -z+1/2'
'-y+1/2, -x, -z+1/2'
'y+1/2, -x, z+1/2'
'-y+1/2, x, z+1/2'
'x+1/2, z, -y+1/2'
'-x+1/2, z, y+1/2'
'-x+1/2, -z, -y+1/2'
'x+1/2, -z, y+1/2'
'z+1/2, y, -x+1/2'
'z+1/2, -y, x+1/2'
'-z+1/2, y, x+1/2'
'-z+1/2, -y, -x+1/2'
'x+1/2, y+1/2, z'
'-x+1/2, -y+1/2, z'
'-x+1/2, y+1/2, -z'
'x+1/2, -y+1/2, -z'
'z+1/2, x+1/2, y'
'z+1/2, -x+1/2, -y'
'-z+1/2, -x+1/2, y'
'-z+1/2, x+1/2, -y'
'y+1/2, z+1/2, x'
'-y+1/2, z+1/2, -x'
'y+1/2, -z+1/2, -x'
'-y+1/2, -z+1/2, x'
'y+1/2, x+1/2, -z'
'-y+1/2, -x+1/2, -z'
'y+1/2, -x+1/2, z'
'-y+1/2, x+1/2, z'
'x+1/2, z+1/2, -y'
'-x+1/2, z+1/2, y'
'-x+1/2, -z+1/2, -y'
'x+1/2, -z+1/2, y'
'z+1/2, y+1/2, -x'
'z+1/2, -y+1/2, x'
'-z+1/2, y+1/2, x'
'-z+1/2, -y+1/2, -x'
'-x, -y, -z'
'x, y, -z'
'x, -y, z'
'-x, y, z'
'-z, -x, -y'
'-z, x, y'
'z, x, -y'
'z, -x, y'
'-y, -z, -x'
'y, -z, x'
'-y, z, x'
'y, z, -x'
'-y, -x, z'
'y, x, z'
'-y, x, -z'
'y, -x, -z'
'-x, -z, y'
'x, -z, -y'
'x, z, y'
'-x, z, -y'
'-z, -y, x'
'-z, y, -x'
'z, -y, -x'
'z, y, x'
'-x, -y+1/2, -z+1/2'
'x, y+1/2, -z+1/2'
'x, -y+1/2, z+1/2'
'-x, y+1/2, z+1/2'
'-z, -x+1/2, -y+1/2'
'-z, x+1/2, y+1/2'
'z, x+1/2, -y+1/2'
'z, -x+1/2, y+1/2'
'-y, -z+1/2, -x+1/2'
'y, -z+1/2, x+1/2'
'-y, z+1/2, x+1/2'
'y, z+1/2, -x+1/2'
'-y, -x+1/2, z+1/2'
'y, x+1/2, z+1/2'
'-y, x+1/2, -z+1/2'
'y, -x+1/2, -z+1/2'
'-x, -z+1/2, y+1/2'
'x, -z+1/2, -y+1/2'
'x, z+1/2, y+1/2'
'-x, z+1/2, -y+1/2'
'-z, -y+1/2, x+1/2'
'-z, y+1/2, -x+1/2'
'z, -y+1/2, -x+1/2'
'z, y+1/2, x+1/2'
'-x+1/2, -y, -z+1/2'
'x+1/2, y, -z+1/2'
'x+1/2, -y, z+1/2'
'-x+1/2, y, z+1/2'
'-z+1/2, -x, -y+1/2'
'-z+1/2, x, y+1/2'
'z+1/2, x, -y+1/2'
'z+1/2, -x, y+1/2'
'-y+1/2, -z, -x+1/2'
'y+1/2, -z, x+1/2'
'-y+1/2, z, x+1/2'
'y+1/2, z, -x+1/2'
'-y+1/2, -x, z+1/2'
'y+1/2, x, z+1/2'
'-y+1/2, x, -z+1/2'
'y+1/2, -x, -z+1/2'
'-x+1/2, -z, y+1/2'
'x+1/2, -z, -y+1/2'
'x+1/2, z, y+1/2'
'-x+1/2, z, -y+1/2'
'-z+1/2, -y, x+1/2'
'-z+1/2, y, -x+1/2'
'z+1/2, -y, -x+1/2'
'z+1/2, y, x+1/2'
'-x+1/2, -y+1/2, -z'
'x+1/2, y+1/2, -z'
'x+1/2, -y+1/2, z'
'-x+1/2, y+1/2, z'
'-z+1/2, -x+1/2, -y'
'-z+1/2, x+1/2, y'
'z+1/2, x+1/2, -y'
'z+1/2, -x+1/2, y'
'-y+1/2, -z+1/2, -x'
'y+1/2, -z+1/2, x'
'-y+1/2, z+1/2, x'
'y+1/2, z+1/2, -x'
'-y+1/2, -x+1/2, z'
'y+1/2, x+1/2, z'
'-y+1/2, x+1/2, -z'
'y+1/2, -x+1/2, -z'
'-x+1/2, -z+1/2, y'
'x+1/2, -z+1/2, -y'
'x+1/2, z+1/2, y'
'-x+1/2, z+1/2, -y'
'-z+1/2, -y+1/2, x'
'-z+1/2, y+1/2, -x'
'z+1/2, -y+1/2, -x'
'z+1/2, y+1/2, x'

loop_
_atom_site_label
_atom_site_fract_x
_atom_site_fract_y
_atom_site_fract_z
_atom_site_U_iso_or_equiv
_atom_site_adp_type
_atom_site_calc_flag
_atom_site_refinement_flags
_atom_site_occupancy
_atom_site_disorder_assembly
_atom_site_disorder_group
_atom_site_type_symbol
V1 0.25 0.25 0.25 0.006(3) Uani d SPU 0.62(3) . . V
Mo 0.13794(3) 0.24552(4) 0.13794(3) 0.0313(6) Uani d SU 1 . . Mo
O1 0.0989(3) 0.1830(2) 0.1830(2) 0.0278(16) Uani d SU 1 . . O
O2 0.2100(2) 0.2100(2) 0.2100(2) 0.012(2) Uani d SU 1 . . O
O3 0.1169(3) 0.3009(2) 0.1991(2) 0.0244(15) Uani d SU 1 . . O
O4 0.0860(2) 0.2591(3) 0.0860(2) 0.0372(18) Uani d SU 1 . . O
Rb1 0 0.2061(3) 0 0.0678(19) Uani d SPU 0.698(12) . . Rb
Rb2 0.1498(2) 0.8502(2) 0.5 0.065(2) Uani d SP 0.363(9) . . Rb
Rb3 0 0 0 0.070 Uiso d SPU 0.11(2) . . Rb
Rb4 0 0.5 0 0.070 Uiso d SPU 0.07(2) . . Rb
OW1 0.2427(5) 0.2573(5) 0 0.016(4) Uiso d SP 0.50 . . O
OW2 0 0.1271(5) 0.1271(5) 0.068(4) Uiso d SU 1 . . O
OW3 0 0.3366(18) 0 0.138(12) Uiso d SU 1 . . O
OW4 0.0735(13) 0.4265(13) 0.0735(13) 0.15(3) Uiso d SPU 0.74(8) . . O

loop_
_atom_site_aniso_label
_atom_site_aniso_U_11
_atom_site_aniso_U_22
_atom_site_aniso_U_33
_atom_site_aniso_U_12
_atom_site_aniso_U_13
_atom_site_aniso_U_23
V1 0.006(3) 0.006(3) 0.006(3) 0 0 0
Mo 0.0295(6) 0.0348(7) 0.0295(6) 0.0004(2) -0.0088(4) 0.0004(2)
O1 0.021(3) 0.031(2) 0.031(2) -0.005(2) -0.005(2) -0.004(3)
O2 0.012(2) 0.012(2) 0.012(2) -0.002(2) -0.002(2) -0.002(2)
O3 0.020(3) 0.027(2) 0.027(2) 0.0034(18) -0.0034(18) -0.002(3)
O4 0.033(3) 0.045(4) 0.033(3) -0.001(2) -0.014(3) -0.001(2)
Rb1 0.0343(15) 0.135(5) 0.0343(15) 0 0 0
Rb2 0.080(3) 0.080(3) 0.034(3) 0.004(3) 0 0

loop_
_atom_type_symbol
_atom_type_description
_atom_type_scat_dispersion_real
_atom_type_scat_dispersion_imag
_atom_type_scat_source
Rb Rb -0.9393 2.9676 'International Tables Vol C Tables 4.2.6.8 and 6.1.1.4'
V V 0.3005 0.5294 'International Tables Vol C Tables 4.2.6.8 and 6.1.1.4'
Mo Mo -1.6832 0.6857 'International Tables Vol C Tables 4.2.6.8 and 6.1.1.4'
O O 0.0106 0.0060 'International Tables Vol C Tables 4.2.6.8 and 6.1.1.4'
H H 0.0000 0.0000 'International Tables Vol C Tables 4.2.6.8 and 6.1.1.4'

loop_
_geom_angle_atom_site_label_1
_geom_angle_atom_site_label_2
_geom_angle_atom_site_label_3
_geom_angle_site_symmetry_1
_geom_angle_site_symmetry_3
_geom_angle
O2 V1 O2 . 28 109.4710(10)
O2 V1 O2 . 74 109.4710(10)
O2 V1 O2 28 74 109.471(2)
O2 V1 O2 . 51 109.5
O2 V1 O2 28 51 109.5
O2 V1 O2 74 51 109.471(2)
O4 Mo O3 . 84 102.1(3)
O4 Mo O3 . . 102.1(3)
O3 Mo O3 84 . 86.1(4)
O4 Mo O1 . . 100.4(3)
O3 Mo O1 84 . 157.5(2)
O3 Mo O1 . . 89.2(3)
O4 Mo O1 . 9 100.4(3)
O3 Mo O1 84 9 89.2(3)
O3 Mo O1 . 9 157.5(2)
O1 Mo O1 . 9 86.9(4)
O4 Mo O2 . . 171.2(3)
O3 Mo O2 84 . 84.2(2)
O3 Mo O2 . . 84.2(2)
O1 Mo O2 . . 73.4(2)
O1 Mo O2 9 . 73.4(2)
O4 Mo Rb2 . 173_556 52.08(17)
O3 Mo Rb2 84 173_556 101.3(2)
O3 Mo Rb2 . 173_556 50.41(19)
O1 Mo Rb2 . 173_556 92.4(2)
O1 Mo Rb2 9 173_556 151.86(17)
O2 Mo Rb2 . 173_556 133.13(11)
O4 Mo Rb2 . 25_544 52.08(17)
O3 Mo Rb2 84 25_544 50.41(19)
O3 Mo Rb2 . 25_544 101.3(2)
O1 Mo Rb2 . 25_544 151.86(17)
O1 Mo Rb2 9 25_544 92.4(2)
O2 Mo Rb2 . 25_544 133.13(11)
Rb2 Mo Rb2 173_556 25_544 75.22(19)
Mo O1 Mo . 5 123.4(3)
V1 O2 Mo . . 125.50(17)
V1 O2 Mo . 9 125.50(17)
Mo O2 Mo . 9 89.7(2)
V1 O2 Mo . 5 125.50(17)
Mo O2 Mo . 5 89.7(2)
Mo O2 Mo 9 5 89.7(2)
Mo O3 Mo 30 . 150.9(4)
Mo O3 Rb2 30 173_556 100.79(19)
Mo O3 Rb2 . 173_556 100.79(19)
Mo O4 Rb1 . . 146.0(4)
Mo O4 Rb2 . 173_556 103.2(2)
Rb1 O4 Rb2 . 173_556 99.00(19)
Mo O4 Rb2 . 25_544 103.2(2)
Rb1 O4 Rb2 . 25_544 99.00(19)
Rb2 O4 Rb2 173_556 25_544 97.8(3)
OW3 Rb1 O4 . . 66.45(18)
OW3 Rb1 O4 . 3 66.45(18)
O4 Rb1 O4 . 3 132.9(4)
OW3 Rb1 O4 . 100 66.45(18)
O4 Rb1 O4 . 100 80.82(13)
O4 Rb1 O4 3 100 80.82(13)
OW3 Rb1 O4 . 98 66.45(18)
O4 Rb1 O4 . 98 80.82(13)
O4 Rb1 O4 3 98 80.82(13)
O4 Rb1 O4 100 98 132.9(4)
OW3 Rb1 OW2 . 9 121.9(3)
O4 Rb1 OW2 . 9 70.1(2)
O4 Rb1 OW2 3 9 139.59(7)
O4 Rb1 OW2 100 9 139.59(7)
O4 Rb1 OW2 98 9 70.1(2)
OW3 Rb1 OW2 . . 121.9(3)
O4 Rb1 OW2 . . 70.1(2)
O4 Rb1 OW2 3 . 139.59(7)
O4 Rb1 OW2 100 . 70.1(2)
O4 Rb1 OW2 98 . 139.59(7)
OW2 Rb1 OW2 9 . 73.8(3)
OW3 Rb1 OW2 . 10 121.9(3)
O4 Rb1 OW2 . 10 139.59(7)
O4 Rb1 OW2 3 10 70.1(2)
O4 Rb1 OW2 100 10 70.1(2)
O4 Rb1 OW2 98 10 139.59(7)
OW2 Rb1 OW2 9 10 116.3(6)
OW2 Rb1 OW2 . 10 73.8(3)
OW3 Rb1 OW2 . 98 121.9(3)
O4 Rb1 OW2 . 98 139.59(7)
O4 Rb1 OW2 3 98 70.1(2)
O4 Rb1 OW2 100 98 139.59(7)
O4 Rb1 OW2 98 98 70.1(2)
OW2 Rb1 OW2 9 98 73.8(3)
OW2 Rb1 OW2 . 98 116.3(6)
OW2 Rb1 OW2 10 98 73.8(3)
OW3 Rb1 Rb3 . . 180.0000(10)
O4 Rb1 Rb3 . . 113.55(18)
O4 Rb1 Rb3 3 . 113.55(18)
O4 Rb1 Rb3 100 . 113.55(18)
O4 Rb1 Rb3 98 . 113.55(18)
OW2 Rb1 Rb3 9 . 58.1(3)
OW2 Rb1 Rb3 . . 58.1(3)
OW2 Rb1 Rb3 10 . 58.1(3)
OW2 Rb1 Rb3 98 . 58.1(3)
OW3 Rb1 Rb2 . 173_556 46.11(10)
O4 Rb1 Rb2 . 173_556 41.92(11)
O4 Rb1 Rb2 3 173_556 100.96(19)
O4 Rb1 Rb2 100 173_556 41.92(11)
O4 Rb1 Rb2 98 173_556 100.96(19)
OW2 Rb1 Rb2 9 173_556 111.46(18)
OW2 Rb1 Rb2 . 173_556 75.8(3)
OW2 Rb1 Rb2 10 173_556 111.46(18)
OW2 Rb1 Rb2 98 173_556 168.0(3)
Rb3 Rb1 Rb2 . 173_556 133.89(10)
OW3 Rb1 Rb2 . 79_554 46.11(10)
O4 Rb1 Rb2 . 79_554 100.96(19)
O4 Rb1 Rb2 3 79_554 41.92(11)
O4 Rb1 Rb2 100 79_554 100.96(19)
O4 Rb1 Rb2 98 79_554 41.92(11)
OW2 Rb1 Rb2 9 79_554 111.46(18)
OW2 Rb1 Rb2 . 79_554 168.0(3)
OW2 Rb1 Rb2 10 79_554 111.46(18)
OW2 Rb1 Rb2 98 79_554 75.8(3)
Rb3 Rb1 Rb2 . 79_554 133.89(10)
Rb2 Rb1 Rb2 173_556 79_554 92.2(2)
OW4 Rb2 OW4 122 25 68.5(19)
OW4 Rb2 OW1 122 25 145.7(9)
OW4 Rb2 OW1 25 25 145.7(9)
OW4 Rb2 O3 122 153_565 86.6(9)
OW4 Rb2 O3 25 153_565 155.1(9)
OW1 Rb2 O3 25 153_565 59.19(17)
OW4 Rb2 O3 122 60_565 155.1(9)
OW4 Rb2 O3 25 60_565 86.6(9)
OW1 Rb2 O3 25 60_565 59.19(17)
O3 Rb2 O3 153_565 60_565 118.4(3)
OW4 Rb2 O4 122 60_565 117.3(5)
OW4 Rb2 O4 25 60_565 76.7(6)
OW1 Rb2 O4 25 60_565 82.10(17)
O3 Rb2 O4 153_565 60_565 117.07(19)
O3 Rb2 O4 60_565 60_565 53.43(14)
OW4 Rb2 O4 122 122 76.7(6)
OW4 Rb2 O4 25 122 117.3(5)
OW1 Rb2 O4 25 122 82.10(17)
O3 Rb2 O4 153_565 122 53.43(14)
O3 Rb2 O4 60_565 122 117.07(19)
O4 Rb2 O4 60_565 122 164.2(3)
OW4 Rb2 O4 122 153_565 76.7(6)
OW4 Rb2 O4 25 153_565 117.3(5)
OW1 Rb2 O4 25 153_565 82.10(17)
O3 Rb2 O4 153_565 153_565 53.43(14)
O3 Rb2 O4 60_565 153_565 117.07(19)
O4 Rb2 O4 60_565 153_565 75.4(3)
O4 Rb2 O4 122 153_565 102.3(3)
OW4 Rb2 O4 122 25 117.3(5)
OW4 Rb2 O4 25 25 76.7(6)
OW1 Rb2 O4 25 25 82.10(17)
O3 Rb2 O4 153_565 25 117.07(19)
O3 Rb2 O4 60_565 25 53.43(14)
O4 Rb2 O4 60_565 25 102.3(3)
O4 Rb2 O4 122 25 75.4(3)
O4 Rb2 O4 153_565 25 164.2(3)
OW4 Rb2 OW3 122 153_565 58.0(7)
OW4 Rb2 OW3 25 153_565 58.0(7)
OW1 Rb2 OW3 25 153_565 129.8(7)
O3 Rb2 OW3 153_565 153_565 109.1(3)
O3 Rb2 OW3 60_565 153_565 109.1(3)
O4 Rb2 OW3 60_565 153_565 59.3(5)
O4 Rb2 OW3 122 153_565 133.3(4)
O4 Rb2 OW3 153_565 153_565 59.3(5)
O4 Rb2 OW3 25 153_565 133.3(4)
OW4 Rb2 OW3 122 25 58.0(7)
OW4 Rb2 OW3 25 25 58.0(7)
OW1 Rb2 OW3 25 25 129.8(7)
O3 Rb2 OW3 153_565 25 109.1(3)
O3 Rb2 OW3 60_565 25 109.1(3)
O4 Rb2 OW3 60_565 25 133.3(4)
O4 Rb2 OW3 122 25 59.3(5)
O4 Rb2 OW3 153_565 25 133.3(4)
O4 Rb2 OW3 25 25 59.3(5)
OW3 Rb2 OW3 153_565 25 100.4(14)
OW4 Rb2 OW1 122 145_565 145.7(9)
OW4 Rb2 OW1 25 145_565 145.7(9)
OW1 Rb2 OW1 25 145_565 0.0(3)
O3 Rb2 OW1 153_565 145_565 59.19(17)
O3 Rb2 OW1 60_565 145_565 59.19(17)
O4 Rb2 OW1 60_565 145_565 82.10(17)
O4 Rb2 OW1 122 145_565 82.10(17)
O4 Rb2 OW1 153_565 145_565 82.10(17)
O4 Rb2 OW1 25 145_565 82.10(17)
OW3 Rb2 OW1 153_565 145_565 129.8(7)
OW3 Rb2 OW1 25 145_565 129.8(7)
Rb1 Rb3 Rb1 105 101 90.0
Rb1 Rb3 Rb1 105 97 90.0
Rb1 Rb3 Rb1 101 97 90.0
Rb1 Rb3 Rb1 105 . 90.0
Rb1 Rb3 Rb1 101 . 90.0
Rb1 Rb3 Rb1 97 . 180.0
Rb1 Rb3 Rb1 105 5 90.0
Rb1 Rb3 Rb1 101 5 180.0
Rb1 Rb3 Rb1 97 5 90.0
Rb1 Rb3 Rb1 . 5 90.0
Rb1 Rb3 Rb1 105 9 180.0
Rb1 Rb3 Rb1 101 9 90.0
Rb1 Rb3 Rb1 97 9 90.0
Rb1 Rb3 Rb1 . 9 90.0
Rb1 Rb3 Rb1 5 9 90.0
OW4 Rb4 OW4 99_565 . 70.5290(10)
OW4 Rb4 OW4 99_565 3 180.0(10)
OW4 Rb4 OW4 . 3 109.4710(10)
OW4 Rb4 OW4 99_565 100 109.4710(10)
OW4 Rb4 OW4 . 100 70.529(2)
OW4 Rb4 OW4 3 100 70.529(3)
OW4 Rb4 OW4 99_565 98 109.471(5)
OW4 Rb4 OW4 . 98 70.5290(10)
OW4 Rb4 OW4 3 98 70.5
OW4 Rb4 OW4 100 98 109.4710(10)
OW4 Rb4 OW4 99_565 4_565 70.5290(10)
OW4 Rb4 OW4 . 4_565 109.471(5)
OW4 Rb4 OW4 3 4_565 109.4710(10)
OW4 Rb4 OW4 100 4_565 180.0(19)
OW4 Rb4 OW4 98 4_565 70.5290(10)
OW4 Rb4 OW4 99_565 2_565 70.529(3)
OW4 Rb4 OW4 . 2_565 109.4710(10)
OW4 Rb4 OW4 3 2_565 109.5
OW4 Rb4 OW4 100 2_565 70.529(3)
OW4 Rb4 OW4 98 2_565 180.0(19)
OW4 Rb4 OW4 4_565 2_565 109.5
OW4 Rb4 OW4 99_565 97_565 109.5
OW4 Rb4 OW4 . 97_565 180.000(3)
OW4 Rb4 OW4 3 97_565 70.529(4)
OW4 Rb4 OW4 100 97_565 109.5
OW4 Rb4 OW4 98 97_565 109.4710(10)
OW4 Rb4 OW4 4_565 97_565 70.529(2)
OW4 Rb4 OW4 2_565 97_565 70.529(3)
OW4 Rb4 Rb2 99_565 27_545 144.7360(10)
OW4 Rb4 Rb2 . 27_545 90.0
OW4 Rb4 Rb2 3 27_545 35.264(2)
OW4 Rb4 Rb2 100 27_545 35.264(2)
OW4 Rb4 Rb2 98 27_545 90.000(2)
OW4 Rb4 Rb2 4_565 27_545 144.7360(10)
OW4 Rb4 Rb2 2_565 27_545 90.0
OW4 Rb4 Rb2 97_565 27_545 90.000(2)
OW4 Rb4 Rb2 99_565 175_456 35.264(3)
OW4 Rb4 Rb2 . 175_456 90.0
OW4 Rb4 Rb2 3 175_456 144.7360(10)
OW4 Rb4 Rb2 100 175_456 90.0000(10)
OW4 Rb4 Rb2 98 175_456 144.736(2)
OW4 Rb4 Rb2 4_565 175_456 90.0
OW4 Rb4 Rb2 2_565 175_456 35.2640(10)
OW4 Rb4 Rb2 97_565 175_456 90.0
Rb2 Rb4 Rb2 27_545 175_456 120.0
OW4 Rb4 Rb2 99_565 11_465 144.7
OW4 Rb4 Rb2 . 11_465 144.7360(10)
OW4 Rb4 Rb2 3 11_465 35.264(2)
OW4 Rb4 Rb2 100 11_465 90.000(2)
OW4 Rb4 Rb2 98 11_465 90.000(2)
OW4 Rb4 Rb2 4_565 11_465 90.0
OW4 Rb4 Rb2 2_565 11_465 90.0
OW4 Rb4 Rb2 97_565 11_465 35.264(2)
Rb2 Rb4 Rb2 27_545 11_465 60.0
Rb2 Rb4 Rb2 175_456 11_465 120.0
OW4 Rb4 Rb2 99_565 123_564 35.3
OW4 Rb4 Rb2 . 123_564 90.0
OW4 Rb4 Rb2 3 123_564 144.736(2)
OW4 Rb4 Rb2 100 123_564 144.736(2)
OW4 Rb4 Rb2 98 123_564 90.000(2)
OW4 Rb4 Rb2 4_565 123_564 35.3
OW4 Rb4 Rb2 2_565 123_564 90.0
OW4 Rb4 Rb2 97_565 123_564 90.000(2)
Rb2 Rb4 Rb2 27_545 123_564 180.0
Rb2 Rb4 Rb2 175_456 123_564 60.0
Rb2 Rb4 Rb2 11_465 123_564 120.0
Rb2 OW1 Rb2 25_544 145_565 180.0(6)
Rb1 OW2 Rb1 . 5 153.7(6)
Rb1 OW3 Rb2 . 173_556 95.2(7)
Rb1 OW3 Rb2 . 79_554 95.2(7)
Rb2 OW3 Rb2 173_556 79_554 169.6(14)
Rb1 OW3 Rb2 . 27_545 95.2(7)
Rb2 OW3 Rb2 173_556 27_545 89.53(12)
Rb2 OW3 Rb2 79_554 27_545 89.53(12)
Rb1 OW3 Rb2 . 25_544 95.2(7)
Rb2 OW3 Rb2 173_556 25_544 89.53(12)
Rb2 OW3 Rb2 79_554 25_544 89.53(12)
Rb2 OW3 Rb2 27_545 25_544 169.6(14)
Rb4 OW4 Rb2 . 107_655 110.5(9)
Rb4 OW4 Rb2 . 25_544 110.5(9)
Rb2 OW4 Rb2 107_655 25_544 108.4(10)
Rb4 OW4 Rb2 . 173_556 110.5(9)
Rb2 OW4 Rb2 107_655 173_556 108.4(10)
Rb2 OW4 Rb2 25_544 173_556 108.4(10)

loop_
_geom_bond_atom_site_label_1
_geom_bond_atom_site_label_2
_geom_bond_site_symmetry_2
_geom_bond_distance
_geom_bond_publ_flag
V1 O2 . 1.545(9) ?
V1 O2 28 1.545(9) ?
V1 O2 74 1.545(9) ?
V1 O2 51 1.545(9) ?
Mo O4 . 1.665(8) ?
Mo O3 84 1.8980(18) ?
Mo O3 . 1.8980(17) ?
Mo O1 . 1.926(3) ?
Mo O1 9 1.926(3) ?
Mo O2 . 2.405(5) ?
Mo Rb2 173_556 3.869(3) ?
Mo Rb2 25_544 3.869(3) ?
O1 Mo 5 1.926(3) ?
O2 Mo 9 2.405(5) ?
O2 Mo 5 2.405(5) ?
O3 Mo 30 1.8980(18) ?
O3 Rb2 173_556 3.035(7) ?
O4 Rb1 . 2.959(8) ?
O4 Rb2 173_556 3.135(5) ?
O4 Rb2 25_544 3.135(5) ?
Rb1 OW3 . 2.91(4) ?
Rb1 O4 3 2.959(8) ?
Rb1 O4 100 2.959(8) ?
Rb1 O4 98 2.959(8) ?
Rb1 OW2 9 3.336(5) ?
Rb1 OW2 . 3.336(5) ?
Rb1 OW2 10 3.336(5) ?
Rb1 OW2 98 3.336(5) ?
Rb1 Rb3 . 4.594(6) ?
Rb1 Rb2 173_556 4.635(4) ?
Rb1 Rb2 79_554 4.635(4) ?
Rb2 OW4 122 2.911(18) ?
Rb2 OW4 25 2.911(18) ?
Rb2 OW1 25 2.930(18) ?
Rb2 O3 153_565 3.035(7) ?
Rb2 O3 60_565 3.035(7) ?
Rb2 O4 60_565 3.135(5) ?
Rb2 O4 122 3.135(5) ?
Rb2 O4 153_565 3.135(5) ?
Rb2 O4 25 3.135(5) ?
Rb2 OW3 153_565 3.354(6) ?
Rb2 OW3 25 3.354(6) ?
Rb2 OW1 145_565 3.388(18) ?
Rb3 Rb1 105 4.594(6) ?
Rb3 Rb1 101 4.594(6) ?
Rb3 Rb1 97 4.594(6) ?
Rb3 Rb1 5 4.594(6) ?
Rb3 Rb1 9 4.594(6) ?
Rb4 OW4 99_565 2.84(5) ?
Rb4 OW4 . 2.84(5) ?
Rb4 OW4 3 2.84(5) ?
Rb4 OW4 100 2.84(5) ?
Rb4 OW4 98 2.84(5) ?
Rb4 OW4 4_565 2.84(5) ?
Rb4 OW4 2_565 2.84(5) ?
Rb4 OW4 97_565 2.84(5) ?
Rb4 Rb2 27_545 4.723(7) ?
Rb4 Rb2 175_456 4.723(7) ?
Rb4 Rb2 11_465 4.723(7) ?
Rb4 Rb2 123_564 4.723(7) ?
OW1 Rb2 25_544 2.930(18) ?
OW1 Rb2 145_565 3.388(18) ?
OW2 Rb1 5 3.336(5) ?
OW3 Rb2 173_556 3.354(6) ?
OW3 Rb2 79_554 3.354(6) ?
OW3 Rb2 27_545 3.353(6) ?
OW3 Rb2 25_544 3.354(6) ?
OW4 Rb2 107_655 2.911(18) ?
OW4 Rb2 25_544 2.911(18) ?
OW4 Rb2 173_556 2.911(18) ?
